data_1504840
loop_
_publ_author_name
'Ruiz-G\'omez, Gloria'
'Francesch, Andr\'es'
'Iglesias, Mar\'ia Jos\'e'
'L\'opez-Ortiz, Fernando'
'Cuevas, Carmen'
'Serrano-Ruiz, Manuel'

_publ_section_title
;
 Dearomatizing anionic cyclization of phosphonamides. A route to
 phosphonic acid derivatives with antitumor properties.
;
_journal_issue 18
_journal_name_full 'Organic letters'
_journal_page_first 3981
_journal_page_last 3984
_journal_paper_doi 10.1021/ol801463g
_journal_volume 10
_journal_year 2008
_chemical_formula_sum 'C29 H31 N2 O2.5 P'
_chemical_formula_weight 478.53
_chemical_name_systematic
; 
 ? 
;
_space_group_IT_number 2
_symmetry_cell_setting triclinic
_symmetry_space_group_name_Hall '-P 1'
_symmetry_space_group_name_H-M 'P -1'
_atom_sites_solution_hydrogens geom
_atom_sites_solution_primary direct
_atom_sites_solution_secondary difmap
_audit_creation_method SHELXL-97
_cell_angle_alpha 83.225(2)
_cell_angle_beta 89.079(2)
_cell_angle_gamma 79.9980(10)
_cell_formula_units_Z 2
_cell_length_a 7.2490(5)
_cell_length_b 10.8247(8)
_cell_length_c 16.9512(11)
_cell_measurement_reflns_used 1756
_cell_measurement_temperature 293(2)
_cell_measurement_theta_max 45.120
_cell_measurement_theta_min 4.779
_cell_volume 1300.75(16)
_computing_cell_refinement 'Bruker APEX'
_computing_data_collection 'Bruker APEX'
_computing_data_reduction 'Bruker SHELXTL'
_computing_molecular_graphics 'Bruker SHELXTL'
_computing_publication_material 'Bruker SHELXTL'
_computing_structure_refinement 'SHELXL-97 (Sheldrick, 1997)'
_computing_structure_solution 'SHELXS-97 (Sheldrick, 1990)'
_diffrn_ambient_temperature 293(2)
_diffrn_measured_fraction_theta_full 0.972
_diffrn_measured_fraction_theta_max 0.972
_diffrn_measurement_device_type 'CCD area detector'
_diffrn_measurement_method 'phi and omega scans'
_diffrn_radiation_monochromator graphite
_diffrn_radiation_source 'fine-focus sealed tube'
_diffrn_radiation_type MoK\a
_diffrn_radiation_wavelength 0.71069
_diffrn_reflns_av_R_equivalents 0.0305
_diffrn_reflns_av_sigmaI/netI 0.0526
_diffrn_reflns_limit_h_max 8
_diffrn_reflns_limit_h_min -7
_diffrn_reflns_limit_k_max 12
_diffrn_reflns_limit_k_min -11
_diffrn_reflns_limit_l_max 15
_diffrn_reflns_limit_l_min -18
_diffrn_reflns_number 5906
_diffrn_reflns_theta_full 23.26
_diffrn_reflns_theta_max 23.26
_diffrn_reflns_theta_min 1.92
_exptl_absorpt_coefficient_mu 0.136
_exptl_absorpt_correction_type none
_exptl_crystal_colour colorless
_exptl_crystal_density_diffrn 1.222
_exptl_crystal_density_method 'not measured'
_exptl_crystal_description prismatic
_exptl_crystal_F_000 508
_exptl_crystal_size_max 0.578
_exptl_crystal_size_mid 0.115
_exptl_crystal_size_min 0.030
_refine_diff_density_max 0.289
_refine_diff_density_min -0.368
_refine_diff_density_rms 0.077
_refine_ls_extinction_method none
_refine_ls_goodness_of_fit_ref 1.264
_refine_ls_hydrogen_treatment constr
_refine_ls_matrix_type full
_refine_ls_number_parameters 319
_refine_ls_number_reflns 3615
_refine_ls_number_restraints 0
_refine_ls_restrained_S_all 1.264
_refine_ls_R_factor_all 0.0994
_refine_ls_R_factor_gt 0.0810
_refine_ls_shift/su_max 0.000
_refine_ls_shift/su_mean 0.000
_refine_ls_structure_factor_coef Fsqd
_refine_ls_weighting_details 'calc w=1/[\s^2^(Fo^2^)+(0.0997P)^2^+0.1116P] where P=(Fo^2^+2Fc^2^)/3'
_refine_ls_weighting_scheme calc
_refine_ls_wR_factor_gt 0.2015
_refine_ls_wR_factor_ref 0.2170
_reflns_number_gt 2942
_reflns_number_total 3615
_reflns_threshold_expression >2sigma(I)
_cod_data_source_file ol801463g_si_003.cif
_cod_data_source_block c:\sir97\fernando\r280fr1\r280fr1m
_cod_depositor_comments
;
The following automatic conversions were performed:

'_symmetry_cell_setting' value 'Triclinic' changed to 'triclinic'
according to /home/saulius/struct/CIF-dictionaries/cif_core.dic
dictionary named 'cif_core.dic' version 2.4.1 from 2010-06-29.

Automatic conversion script
Id: cif_fix_values 1715 2011-07-08 13:25:40Z adriana 
;
_cod_original_cell_volume 1300.76(16)
_cod_original_sg_symbol_H-M P-1
_cod_original_formula_sum 'C29 H31 N2 O2.50 P'
_cod_database_code 1504840

loop_
_symmetry_equiv_pos_as_xyz
'x, y, z'
'-x, -y, -z'

loop_
_atom_site_label
_atom_site_type_symbol
_atom_site_fract_x
_atom_site_fract_y
_atom_site_fract_z
_atom_site_U_iso_or_equiv
_atom_site_adp_type
_atom_site_occupancy
_atom_site_symmetry_multiplicity
_atom_site_calc_flag
_atom_site_refinement_flags
O1W O 0.3407(12) 0.0764(8) 0.9933(4) 0.100(3) Uani 0.50 1 d P
P1 P 0.75639(17) 0.12015(11) 0.82201(7) 0.0534(4) Uani 1 1 d .
O1 O 0.5926(5) 0.0825(3) 0.86528(19) 0.0770(10) Uani 1 1 d .
O2 O 0.4101(4) 0.0852(4) 0.7299(2) 0.0805(11) Uani 1 1 d .
H2 H 0.4430 0.0611 0.7760 0.121 Uiso 1 1 calc R
N1 N 0.9319(5) 0.0099(3) 0.8074(2) 0.0562(10) Uani 1 1 d .
N2 N 0.8357(6) 0.2236(4) 0.8687(2) 0.0632(11) Uani 1 1 d .
C1 C 1.0198(6) -0.1493(4) 0.7143(2) 0.0458(10) Uani 1 1 d .
C2 C 0.9130(7) -0.2334(4) 0.7504(3) 0.0630(13) Uani 1 1 d .
H2A H 0.8160 -0.2049 0.7839 0.076 Uiso 1 1 calc R
C3 C 0.9465(8) -0.3575(5) 0.7380(3) 0.0733(15) Uani 1 1 d .
H3 H 0.8729 -0.4125 0.7632 0.088 Uiso 1 1 calc R
C4 C 1.0875(8) -0.4016(5) 0.6888(3) 0.0754(16) Uani 1 1 d .
H4 H 1.1099 -0.4861 0.6801 0.090 Uiso 1 1 calc R
C5 C 1.1952(8) -0.3199(5) 0.6525(3) 0.0707(14) Uani 1 1 d .
H5 H 1.2907 -0.3494 0.6186 0.085 Uiso 1 1 calc R
C6 C 1.1649(6) -0.1948(4) 0.6651(3) 0.0579(12) Uani 1 1 d .
H6 H 1.2411 -0.1408 0.6407 0.069 Uiso 1 1 calc R
C7 C 0.4281(5) 0.2335(4) 0.6168(3) 0.0486(11) Uani 1 1 d .
C8 C 0.4066(6) 0.1456(5) 0.5661(3) 0.0694(14) Uani 1 1 d .
H8 H 0.4260 0.0601 0.5849 0.083 Uiso 1 1 calc R
C9 C 0.3561(7) 0.1848(7) 0.4871(4) 0.0890(19) Uani 1 1 d .
H9 H 0.3421 0.1257 0.4530 0.107 Uiso 1 1 calc R
C10 C 0.3269(8) 0.3111(8) 0.4595(4) 0.094(2) Uani 1 1 d .
H10 H 0.2948 0.3376 0.4066 0.113 Uiso 1 1 calc R
C11 C 0.3446(8) 0.3961(6) 0.5090(4) 0.0888(18) Uani 1 1 d .
H11 H 0.3213 0.4817 0.4904 0.107 Uiso 1 1 calc R
C12 C 0.3968(6) 0.3587(5) 0.5868(3) 0.0679(14) Uani 1 1 d .
H12 H 0.4111 0.4193 0.6197 0.082 Uiso 1 1 calc R
C13 C 0.6681(7) 0.4234(5) 0.9163(3) 0.0624(13) Uani 1 1 d .
C14 C 0.5273(8) 0.4742(6) 0.8622(3) 0.0856(17) Uani 1 1 d .
H14 H 0.4713 0.4205 0.8351 0.103 Uiso 1 1 calc R
C15 C 0.4675(9) 0.6039(7) 0.8473(4) 0.097(2) Uani 1 1 d .
H15 H 0.3725 0.6366 0.8106 0.116 Uiso 1 1 calc R
C16 C 0.5488(11) 0.6826(6) 0.8869(4) 0.097(2) Uani 1 1 d .
H16 H 0.5101 0.7695 0.8771 0.117 Uiso 1 1 calc R
C17 C 0.6847(10) 0.6348(7) 0.9399(4) 0.098(2) Uani 1 1 d .
H17 H 0.7395 0.6887 0.9673 0.118 Uiso 1 1 calc R
C18 C 0.7439(8) 0.5060(6) 0.9541(3) 0.0808(16) Uani 1 1 d .
H18 H 0.8393 0.4749 0.9909 0.097 Uiso 1 1 calc R
C21 C 0.7320(9) 0.2835(5) 0.9342(3) 0.0816(17) Uani 1 1 d .
H21A H 0.8117 0.2674 0.9810 0.098 Uiso 1 1 calc R
H21B H 0.6232 0.2439 0.9467 0.098 Uiso 1 1 calc R
C22 C 1.0167(7) 0.2616(5) 0.8515(3) 0.0722(15) Uani 1 1 d .
H22A H 0.9998 0.3518 0.8395 0.108 Uiso 1 1 calc R
H22B H 1.0721 0.2226 0.8068 0.108 Uiso 1 1 calc R
H22C H 1.0975 0.2355 0.8969 0.108 Uiso 1 1 calc R
C23 C 1.0663(8) -0.0525(5) 0.8701(3) 0.0816(17) Uani 1 1 d .
H23A H 1.0789 -0.1425 0.8713 0.122 Uiso 1 1 calc R
H23B H 1.0217 -0.0281 0.9206 0.122 Uiso 1 1 calc R
H23C H 1.1859 -0.0277 0.8592 0.122 Uiso 1 1 calc R
C24 C 0.9781(6) -0.0116(4) 0.7257(2) 0.0466(10) Uani 1 1 d .
H24 H 1.0869 0.0275 0.7092 0.056 Uiso 1 1 calc R
C25 C 0.8038(5) 0.0576(4) 0.6751(2) 0.0437(10) Uani 1 1 d .
H25 H 0.7163 -0.0017 0.6739 0.052 Uiso 1 1 calc R
C26 C 0.8640(6) 0.0914(5) 0.5915(3) 0.0548(12) Uani 1 1 d .
H26 H 0.8746 0.0317 0.5557 0.066 Uiso 1 1 calc R
C27 C 0.9019(6) 0.2045(5) 0.5682(3) 0.0619(13) Uani 1 1 d .
H27 H 0.9474 0.2220 0.5172 0.074 Uiso 1 1 calc R
C28 C 0.8739(6) 0.3019(5) 0.6207(3) 0.0609(13) Uani 1 1 d .
H28 H 0.9227 0.3754 0.6068 0.073 Uiso 1 1 calc R
C29 C 0.7813(6) 0.2891(4) 0.6873(3) 0.0528(11) Uani 1 1 d .
H29 H 0.7623 0.3555 0.7184 0.063 Uiso 1 1 calc R
C30 C 0.7046(5) 0.1710(4) 0.7154(2) 0.0444(10) Uani 1 1 d .
C31 C 0.4869(6) 0.1935(4) 0.7023(3) 0.0542(11) Uani 1 1 d .
H31 H 0.4311 0.2614 0.7333 0.065 Uiso 1 1 calc R

loop_
_atom_site_aniso_label
_atom_site_aniso_U_11
_atom_site_aniso_U_22
_atom_site_aniso_U_33
_atom_site_aniso_U_23
_atom_site_aniso_U_13
_atom_site_aniso_U_12
O1W 0.118(7) 0.110(6) 0.067(5) 0.012(4) 0.014(5) -0.023(5)
P1 0.0592(8) 0.0536(8) 0.0433(7) 0.0020(5) 0.0078(5) -0.0044(6)
O1 0.075(2) 0.089(3) 0.062(2) 0.0088(18) 0.0214(18) -0.0153(19)
O2 0.0469(19) 0.099(3) 0.093(3) 0.022(2) 0.0042(19) -0.0284(18)
N1 0.068(2) 0.051(2) 0.045(2) 0.0003(16) -0.0079(18) 0.0022(18)
N2 0.069(3) 0.064(3) 0.052(2) -0.0133(19) 0.0082(19) 0.006(2)
C1 0.049(2) 0.041(2) 0.045(2) -0.0012(18) -0.001(2) -0.0037(19)
C2 0.061(3) 0.048(3) 0.078(3) -0.004(2) 0.013(3) -0.008(2)
C3 0.077(4) 0.049(3) 0.094(4) -0.005(3) 0.010(3) -0.016(3)
C4 0.087(4) 0.047(3) 0.093(4) -0.020(3) -0.016(3) -0.004(3)
C5 0.079(4) 0.064(4) 0.067(3) -0.016(3) 0.009(3) -0.002(3)
C6 0.054(3) 0.056(3) 0.060(3) -0.002(2) 0.007(2) -0.004(2)
C7 0.029(2) 0.047(3) 0.067(3) -0.001(2) -0.0008(19) -0.0004(18)
C8 0.046(3) 0.062(3) 0.103(4) -0.019(3) -0.005(3) -0.009(2)
C9 0.059(3) 0.129(6) 0.090(5) -0.041(4) -0.012(3) -0.024(3)
C10 0.066(4) 0.138(6) 0.076(4) 0.007(4) -0.025(3) -0.022(4)
C11 0.080(4) 0.083(4) 0.097(5) 0.015(4) -0.034(3) -0.010(3)
C12 0.059(3) 0.059(3) 0.082(4) -0.007(3) -0.017(3) 0.002(2)
C13 0.078(3) 0.067(3) 0.036(2) -0.013(2) 0.008(2) 0.010(3)
C14 0.100(4) 0.096(5) 0.057(3) -0.024(3) -0.007(3) 0.005(4)
C15 0.094(4) 0.101(5) 0.077(4) 0.001(4) -0.001(3) 0.026(4)
C16 0.108(5) 0.081(5) 0.092(5) -0.009(4) 0.036(4) 0.010(4)
C17 0.094(5) 0.096(5) 0.112(5) -0.047(4) 0.023(4) -0.016(4)
C18 0.075(4) 0.087(4) 0.075(4) -0.029(3) 0.004(3) 0.011(3)
C21 0.114(5) 0.075(4) 0.048(3) -0.009(2) 0.010(3) 0.005(3)
C22 0.074(4) 0.072(4) 0.069(3) -0.019(3) -0.011(3) 0.001(3)
C23 0.103(4) 0.068(3) 0.063(3) -0.002(3) -0.019(3) 0.011(3)
C24 0.045(2) 0.048(3) 0.046(3) 0.0026(19) 0.0025(19) -0.0107(19)
C25 0.039(2) 0.043(2) 0.047(2) 0.0001(18) -0.0025(18) -0.0076(18)
C26 0.046(3) 0.068(3) 0.045(3) 0.000(2) 0.001(2) -0.001(2)
C27 0.042(3) 0.086(4) 0.049(3) 0.019(3) 0.005(2) -0.004(2)
C28 0.055(3) 0.064(3) 0.065(3) 0.019(2) -0.008(2) -0.028(2)
C29 0.053(3) 0.048(3) 0.055(3) 0.004(2) -0.010(2) -0.009(2)
C30 0.036(2) 0.047(3) 0.047(2) 0.0005(18) 0.0030(18) -0.0048(18)
C31 0.043(2) 0.052(3) 0.064(3) -0.001(2) 0.010(2) -0.003(2)

loop_
_atom_type_symbol
_atom_type_description
_atom_type_scat_dispersion_real
_atom_type_scat_dispersion_imag
_atom_type_scat_source
C C 0.0033 0.0016 'International Tables Vol C Tables 4.2.6.8 and 6.1.1.4'
H H 0.0000 0.0000 'International Tables Vol C Tables 4.2.6.8 and 6.1.1.4'
N N 0.0061 0.0033 'International Tables Vol C Tables 4.2.6.8 and 6.1.1.4'
O O 0.0106 0.0060 'International Tables Vol C Tables 4.2.6.8 and 6.1.1.4'
P P 0.1023 0.0942 'International Tables Vol C Tables 4.2.6.8 and 6.1.1.4'

loop_
_geom_angle_atom_site_label_1
_geom_angle_atom_site_label_2
_geom_angle_atom_site_label_3
_geom_angle
O1 P1 N1 117.9(2)
O1 P1 N2 108.9(2)
N1 P1 N2 107.7(2)
O1 P1 C30 112.05(19)
N1 P1 C30 95.43(17)
N2 P1 C30 114.6(2)
C31 O2 H2 109.5
C24 N1 C23 117.9(3)
C24 N1 P1 117.7(3)
C23 N1 P1 123.5(3)
C22 N2 C21 114.4(4)
C22 N2 P1 123.0(3)
C21 N2 P1 122.5(4)
C2 C1 C6 118.1(4)
C2 C1 C24 121.3(4)
C6 C1 C24 120.6(4)
C3 C2 C1 121.4(5)
C3 C2 H2A 119.3
C1 C2 H2A 119.3
C2 C3 C4 120.4(5)
C2 C3 H3 119.8
C4 C3 H3 119.8
C3 C4 C5 119.1(5)
C3 C4 H4 120.4
C5 C4 H4 120.4
C4 C5 C6 121.2(5)
C4 C5 H5 119.4
C6 C5 H5 119.4
C5 C6 C1 119.7(4)
C5 C6 H6 120.1
C1 C6 H6 120.1
C12 C7 C8 117.9(5)
C12 C7 C31 120.7(4)
C8 C7 C31 121.4(4)
C7 C8 C9 120.2(5)
C7 C8 H8 119.9
C9 C8 H8 119.9
C10 C9 C8 119.8(5)
C10 C9 H9 120.1
C8 C9 H9 120.1
C11 C10 C9 119.9(6)
C11 C10 H10 120.0
C9 C10 H10 120.0
C10 C11 C12 120.9(6)
C10 C11 H11 119.5
C12 C11 H11 119.5
C11 C12 C7 121.2(5)
C11 C12 H12 119.4
C7 C12 H12 119.4
C18 C13 C14 116.7(5)
C18 C13 C21 121.3(5)
C14 C13 C21 122.1(5)
C13 C14 C15 121.4(6)
C13 C14 H14 119.3
C15 C14 H14 119.3
C16 C15 C14 119.5(6)
C16 C15 H15 120.3
C14 C15 H15 120.3
C17 C16 C15 119.9(6)
C17 C16 H16 120.1
C15 C16 H16 120.1
C16 C17 C18 120.3(6)
C16 C17 H17 119.8
C18 C17 H17 119.8
C13 C18 C17 122.3(6)
C13 C18 H18 118.8
C17 C18 H18 118.8
N2 C21 C13 114.3(4)
N2 C21 H21A 108.7
C13 C21 H21A 108.7
N2 C21 H21B 108.7
C13 C21 H21B 108.7
H21A C21 H21B 107.6
N2 C22 H22A 109.5
N2 C22 H22B 109.5
H22A C22 H22B 109.5
N2 C22 H22C 109.5
H22A C22 H22C 109.5
H22B C22 H22C 109.5
N1 C23 H23A 109.5
N1 C23 H23B 109.5
H23A C23 H23B 109.5
N1 C23 H23C 109.5
H23A C23 H23C 109.5
H23B C23 H23C 109.5
N1 C24 C1 113.1(3)
N1 C24 C25 105.6(3)
C1 C24 C25 110.7(3)
N1 C24 H24 109.1
C1 C24 H24 109.1
C25 C24 H24 109.1
C26 C25 C30 114.1(3)
C26 C25 C24 109.3(3)
C30 C25 C24 109.7(3)
C26 C25 H25 107.9
C30 C25 H25 107.9
C24 C25 H25 107.9
C27 C26 C25 120.7(4)
C27 C26 H26 119.6
C25 C26 H26 119.6
C26 C27 C28 120.9(4)
C26 C27 H27 119.5
C28 C27 H27 119.5
C29 C28 C27 121.5(4)
C29 C28 H28 119.2
C27 C28 H28 119.2
C28 C29 C30 122.4(4)
C28 C29 H29 118.8
C30 C29 H29 118.8
C29 C30 C25 111.5(3)
C29 C30 C31 110.4(3)
C25 C30 C31 111.6(3)
C29 C30 P1 111.3(3)
C25 C30 P1 103.0(3)
C31 C30 P1 108.9(3)
O2 C31 C7 108.3(4)
O2 C31 C30 111.8(3)
C7 C31 C30 113.6(3)
O2 C31 H31 107.6
C7 C31 H31 107.6
C30 C31 H31 107.6

loop_
_geom_bond_atom_site_label_1
_geom_bond_atom_site_label_2
_geom_bond_distance
P1 O1 1.478(3)
P1 N1 1.624(4)
P1 N2 1.631(4)
P1 C30 1.850(4)
O2 C31 1.412(5)
O2 H2 0.8200
N1 C24 1.454(5)
N1 C23 1.473(6)
N2 C22 1.457(6)
N2 C21 1.481(6)
C1 C2 1.378(6)
C1 C6 1.391(6)
C1 C24 1.504(6)
C2 C3 1.364(6)
C2 H2A 0.9300
C3 C4 1.365(7)
C3 H3 0.9300
C4 C5 1.366(7)
C4 H4 0.9300
C5 C6 1.375(6)
C5 H5 0.9300
C6 H6 0.9300
C7 C12 1.371(6)
C7 C8 1.385(6)
C7 C31 1.509(6)
C8 C9 1.392(8)
C8 H8 0.9300
C9 C10 1.372(9)
C9 H9 0.9300
C10 C11 1.339(8)
C10 H10 0.9300
C11 C12 1.371(7)
C11 H11 0.9300
C12 H12 0.9300
C13 C18 1.351(7)
C13 C14 1.379(7)
C13 C21 1.501(7)
C14 C15 1.390(8)
C14 H14 0.9300
C15 C16 1.358(9)
C15 H15 0.9300
C16 C17 1.336(9)
C16 H16 0.9300
C17 C18 1.379(8)
C17 H17 0.9300
C18 H18 0.9300
C21 H21A 0.9700
C21 H21B 0.9700
C22 H22A 0.9600
C22 H22B 0.9600
C22 H22C 0.9600
C23 H23A 0.9600
C23 H23B 0.9600
C23 H23C 0.9600
C24 C25 1.564(5)
C24 H24 0.9800
C25 C26 1.498(6)
C25 C30 1.539(5)
C25 H25 0.9800
C26 C27 1.316(6)
C26 H26 0.9300
C27 C28 1.444(7)
C27 H27 0.9300
C28 C29 1.310(6)
C28 H28 0.9300
C29 C30 1.505(6)
C29 H29 0.9300
C30 C31 1.570(6)
C31 H31 0.9800

loop_
_geom_torsion_atom_site_label_1
_geom_torsion_atom_site_label_2
_geom_torsion_atom_site_label_3
_geom_torsion_atom_site_label_4
_geom_torsion
O1 P1 N1 C24 116.5(3)
N2 P1 N1 C24 -120.0(3)
C30 P1 N1 C24 -2.0(3)
O1 P1 N1 C23 -75.2(4)
N2 P1 N1 C23 48.4(4)
C30 P1 N1 C23 166.4(4)
O1 P1 N2 C22 167.4(4)
N1 P1 N2 C22 38.5(4)
C30 P1 N2 C22 -66.3(4)
O1 P1 N2 C21 -10.4(4)
N1 P1 N2 C21 -139.2(4)
C30 P1 N2 C21 116.0(4)
C6 C1 C2 C3 -0.5(7)
C24 C1 C2 C3 177.7(4)
C1 C2 C3 C4 -0.3(8)
C2 C3 C4 C5 0.4(8)
C3 C4 C5 C6 0.5(8)
C4 C5 C6 C1 -1.3(7)
C2 C1 C6 C5 1.3(6)
C24 C1 C6 C5 -176.9(4)
C12 C7 C8 C9 0.5(7)
C31 C7 C8 C9 -178.6(4)
C7 C8 C9 C10 -0.2(8)
C8 C9 C10 C11 -0.9(9)
C9 C10 C11 C12 1.8(10)
C10 C11 C12 C7 -1.6(9)
C8 C7 C12 C11 0.4(7)
C31 C7 C12 C11 179.5(4)
C18 C13 C14 C15 0.2(8)
C21 C13 C14 C15 178.9(5)
C13 C14 C15 C16 -0.1(9)
C14 C15 C16 C17 -0.3(10)
C15 C16 C17 C18 0.6(10)
C14 C13 C18 C17 0.1(8)
C21 C13 C18 C17 -178.6(5)
C16 C17 C18 C13 -0.5(9)
C22 N2 C21 C13 66.8(6)
P1 N2 C21 C13 -115.3(5)
C18 C13 C21 N2 -111.2(6)
C14 C13 C21 N2 70.2(7)
C23 N1 C24 C1 54.5(5)
P1 N1 C24 C1 -136.4(3)
C23 N1 C24 C25 175.7(4)
P1 N1 C24 C25 -15.2(4)
C2 C1 C24 N1 42.1(5)
C6 C1 C24 N1 -139.8(4)
C2 C1 C24 C25 -76.2(5)
C6 C1 C24 C25 102.0(4)
N1 C24 C25 C26 154.9(4)
C1 C24 C25 C26 -82.4(4)
N1 C24 C25 C30 29.1(4)
C1 C24 C25 C30 151.8(3)
C30 C25 C26 C27 27.3(5)
C24 C25 C26 C27 -95.9(5)
C25 C26 C27 C28 -4.5(6)
C26 C27 C28 C29 -11.8(7)
C27 C28 C29 C30 2.5(7)
C28 C29 C30 C25 20.0(5)
C28 C29 C30 C31 -104.6(5)
C28 C29 C30 P1 134.4(4)
C26 C25 C30 C29 -33.1(5)
C24 C25 C30 C29 89.9(4)
C26 C25 C30 C31 90.8(4)
C24 C25 C30 C31 -146.2(3)
C26 C25 C30 P1 -152.5(3)
C24 C25 C30 P1 -29.5(4)
O1 P1 C30 C29 136.0(3)
N1 P1 C30 C29 -101.0(3)
N2 P1 C30 C29 11.3(4)
O1 P1 C30 C25 -104.5(3)
N1 P1 C30 C25 18.6(3)
N2 P1 C30 C25 130.8(3)
O1 P1 C30 C31 14.1(3)
N1 P1 C30 C31 137.1(3)
N2 P1 C30 C31 -110.7(3)
C12 C7 C31 O2 147.1(4)
C8 C7 C31 O2 -33.8(5)
C12 C7 C31 C30 -88.1(5)
C8 C7 C31 C30 91.0(5)
C29 C30 C31 O2 -178.6(4)
C25 C30 C31 O2 56.8(5)
P1 C30 C31 O2 -56.2(4)
C29 C30 C31 C7 58.5(5)
C25 C30 C31 C7 -66.1(5)
P1 C30 C31 C7 -179.1(3)
